data_4508439
loop_
_publ_author_name
'Karanam, Maheswararao'
'Choudhury, Angshuman Roy'

_publ_section_title
;
 Study of Halogen-Mediated Weak Interactions in a Series of
 Halogen-Substituted Azobenzenes
;
_journal_issue 11
_journal_name_full 'Crystal Growth &amp; Design'
_journal_page_first 4803
_journal_paper_doi 10.1021/cg400967k
_journal_volume 13
_journal_year 2013
_chemical_formula_moiety 'C12 H8 Br2 N2'
_chemical_formula_sum 'C12 H8 Br2 N2'
_chemical_formula_weight 340.02
_chemical_name_systematic
;
(E)-bis(4-bromophenyl)diazene 
;
_space_group_crystal_system monoclinic
_space_group_IT_number 14
_space_group_name_Hall '-P 2ybc'
_space_group_name_H-M_alt 'P 1 21/c 1'
_symmetry_space_group_name_Hall '-P 2ybc'
_symmetry_space_group_name_H-M 'P 1 21/c 1'
_atom_sites_solution_hydrogens geom
_atom_sites_solution_primary direct
_atom_sites_solution_secondary difmap
_audit_creation_date 2012-05-18T17:25:01-00:00
_audit_creation_method 'WinGX routine CIF_UPDATE'
_cell_angle_alpha 90
_cell_angle_beta 91.951(4)
_cell_angle_gamma 90
_cell_formula_units_Z 2
_cell_length_a 10.0896(19)
_cell_length_b 4.7532(10)
_cell_length_c 11.622(2)
_cell_measurement_reflns_used 2316
_cell_measurement_temperature 100.0
_cell_measurement_theta_max 28.075
_cell_measurement_theta_min 3.508
_cell_volume 557.04(18)
_computing_data_reduction 'SAINT v7.68A (Bruker, 2009)'
_computing_molecular_graphics
;
O. V. Dolomanov, L. J. Bourhis, R. J. Gildea, J. A. K. Howard and H. Puschmann,
OLEX2: a complete structure solution, refinement and analysis program.
        J. Appl. Cryst. (2009). 42, 339-341.
;
_computing_publication_material
;
O. V. Dolomanov, L. J. Bourhis, R. J. Gildea, J. A. K. Howard and H. Puschmann,
OLEX2: a complete structure solution, refinement and analysis program.
        J. Appl. Cryst. (2009). 42, 339-341.
;
_computing_structure_refinement
;
        SHELXL, G.M. Sheldrick, Acta Cryst.
        2008). A64, 112-122
;
_computing_structure_solution 'SHELXS-97 (Sheldrick, 1990)'
_diffrn_ambient_temperature 100
_diffrn_detector_area_resol_mean 8
_diffrn_measured_fraction_theta_full 0.992
_diffrn_measured_fraction_theta_max 0.992
_diffrn_measurement_device_type 'Bruker SMART APEX CCD area detector'
_diffrn_measurement_method '\w and \f scans'
_diffrn_radiation_monochromator graphite
_diffrn_radiation_type MoK\a
_diffrn_radiation_wavelength 0.71073
_diffrn_reflns_av_R_equivalents 0.0209
_diffrn_reflns_av_unetI/netI 0.0153
_diffrn_reflns_limit_h_max 11
_diffrn_reflns_limit_h_min -12
_diffrn_reflns_limit_k_max 5
_diffrn_reflns_limit_k_min -4
_diffrn_reflns_limit_l_max 13
_diffrn_reflns_limit_l_min -13
_diffrn_reflns_number 2632
_diffrn_reflns_theta_full 25.03
_diffrn_reflns_theta_max 25.03
_diffrn_reflns_theta_min 2.02
_diffrn_source 'sealed tube'
_exptl_absorpt_coefficient_mu 7.246
_exptl_absorpt_correction_T_max 0.7457
_exptl_absorpt_correction_T_min 0.479
_exptl_absorpt_correction_type multi-scan
_exptl_absorpt_process_details
;
        SADABS-2008/1 (Bruker,2008) was used for absorption correction.
        R(int) was 0.1232 before and 0.0283 after correction.
        The Ratio of minimum to maximum transmission is 0.6423.
        The \l/2 correction factor is 0.0015.
;
_exptl_crystal_colour 'clear dark brown'
_exptl_crystal_density_diffrn 2.027
_exptl_crystal_density_method 'not measured'
_exptl_crystal_description block
_exptl_crystal_F_000 328
_exptl_crystal_size_max 0.2
_exptl_crystal_size_mid 0.2
_exptl_crystal_size_min 0.1
_refine_diff_density_max 0.556
_refine_diff_density_min -0.637
_refine_diff_density_rms 0.1
_refine_ls_extinction_expression Fc^*^=kFc[1+0.001xFc^2^\l^3^/sin(2\q)]^-1/4^
_refine_ls_extinction_method none
_refine_ls_goodness_of_fit_ref 1.093
_refine_ls_hydrogen_treatment constr
_refine_ls_matrix_type full
_refine_ls_number_parameters 73
_refine_ls_number_reflns 975
_refine_ls_number_restraints 0
_refine_ls_restrained_S_all 1.093
_refine_ls_R_factor_all 0.0227
_refine_ls_R_factor_gt 0.0214
_refine_ls_shift/su_max 0.001
_refine_ls_shift/su_mean 0
_refine_ls_structure_factor_coef Fsqd
_refine_ls_weighting_details 'calc w=1/[\s^2^(Fo^2^)+(0.0403P)^2^+0.0910P] where P=(Fo^2^+2Fc^2^)/3'
_refine_ls_weighting_scheme calc
_refine_ls_wR_factor_gt 0.0568
_refine_ls_wR_factor_ref 0.0575
_reflns_number_gt 911
_reflns_number_total 975
_reflns_threshold_expression >2sigma(I)
_cod_data_source_file cg400967k_si_002.cif
_cod_data_source_block az02_100k_0m
_cod_original_cell_volume 557.02(19)
_cod_database_code 4508439

loop_
_symmetry_equiv_pos_as_xyz
'x, y, z'
'-x, y+1/2, -z+1/2'
'-x, -y, -z'
'x, -y-1/2, z-1/2'

loop_
_atom_site_label
_atom_site_type_symbol
_atom_site_fract_x
_atom_site_fract_y
_atom_site_fract_z
_atom_site_U_iso_or_equiv
_atom_site_adp_type
_atom_site_occupancy
_atom_site_symmetry_multiplicity
_atom_site_calc_flag
_atom_site_refinement_flags
C1 C 0.7045(2) 0.6554(5) 0.60688(18) 0.0152(4) Uani 1 1 d .
C2 C 0.8060(2) 0.5511(5) 0.6785(2) 0.0172(5) Uani 1 1 d .
H2 H 0.8167 0.6157 0.7556 0.021 Uiso 1 1 calc R
C3 C 0.8916(2) 0.3508(5) 0.6356(2) 0.0198(5) Uani 1 1 d .
H3 H 0.9612 0.2764 0.6837 0.024 Uiso 1 1 calc R
C4 C 0.8754(2) 0.2584(4) 0.52153(19) 0.0181(5) Uani 1 1 d .
C5 C 0.6880(2) 0.5689(4) 0.4931(2) 0.0184(5) Uani 1 1 d .
H5 H 0.6185 0.644 0.4452 0.022 Uiso 1 1 calc R
C6 C 0.7744(2) 0.3717(5) 0.4510(2) 0.0202(5) Uani 1 1 d .
H6 H 0.765 0.3126 0.3731 0.024 Uiso 1 1 calc R
N1 N 0.9561(2) 0.0513(4) 0.4664(2) 0.0207(5) Uani 1 1 d .
Br1 Br 0.584687(19) 0.92192(4) 0.667922(17) 0.01606(13) Uani 1 1 d .

loop_
_atom_site_aniso_label
_atom_site_aniso_U_11
_atom_site_aniso_U_22
_atom_site_aniso_U_33
_atom_site_aniso_U_23
_atom_site_aniso_U_13
_atom_site_aniso_U_12
C1 0.0172(11) 0.0156(10) 0.0130(10) 0.0009(10) 0.0032(8) -0.0009(9)
C2 0.0204(13) 0.0189(13) 0.0122(12) 0.0009(9) -0.0005(10) -0.0040(9)
C3 0.0148(11) 0.0210(11) 0.0237(12) 0.0064(11) -0.0003(9) 0.0004(10)
C4 0.0191(11) 0.0157(11) 0.0199(11) -0.0004(9) 0.0067(9) -0.0025(9)
C5 0.0204(12) 0.0206(14) 0.0142(12) 0.0018(8) 0.0000(9) 0.0007(8)
C6 0.0248(12) 0.0209(11) 0.0150(12) -0.0020(9) 0.0027(10) -0.0003(10)
N1 0.0213(11) 0.0218(12) 0.0190(11) 0.0038(8) -0.0003(9) -0.0021(8)
Br1 0.01761(18) 0.01704(19) 0.01365(19) -0.00029(7) 0.00252(11) 0.00178(7)

loop_
_atom_type_symbol
_atom_type_description
_atom_type_scat_dispersion_real
_atom_type_scat_dispersion_imag
_atom_type_scat_source
C C 0.0033 0.0016 'International Tables Vol C Tables 4.2.6.8 and 6.1.1.4'
H H 0 0 'International Tables Vol C Tables 4.2.6.8 and 6.1.1.4'
Br Br -0.2901 2.4595 'International Tables Vol C Tables 4.2.6.8 and 6.1.1.4'
N N 0.0061 0.0033 'International Tables Vol C Tables 4.2.6.8 and 6.1.1.4'

loop_
_geom_angle_atom_site_label_1
_geom_angle_atom_site_label_2
_geom_angle_atom_site_label_3
_geom_angle
_geom_angle_site_symmetry_1
C2 C1 C5 121.8(2) .
C2 C1 Br1 118.59(17) .
C5 C1 Br1 119.59(17) .
C1 C2 H2 120.5 .
C1 C2 C3 119.0(2) .
C3 C2 H2 120.5 .
C2 C3 H3 120 .
C2 C3 C4 120.0(2) .
C4 C3 H3 120 .
C3 C4 N1 125.79(19) .
C6 C4 C3 119.7(2) .
C6 C4 N1 114.5(2) .
C1 C5 H5 120.6 .
C6 C5 C1 118.7(2) .
C6 C5 H5 120.6 .
C4 C6 H6 119.6 .
C5 C6 C4 120.8(2) .
C5 C6 H6 119.6 .
N1 N1 C4 112.6(3) 3_756

loop_
_geom_bond_atom_site_label_1
_geom_bond_atom_site_label_2
_geom_bond_distance
_geom_bond_site_symmetry_2
C1 C2 1.389(3) .
C1 C5 1.389(3) .
C1 Br1 1.905(2) .
C2 H2 0.95 .
C2 C3 1.389(3) .
C3 H3 0.95 .
C3 C4 1.401(4) .
C4 C6 1.393(3) .
C4 N1 1.442(3) .
C5 H5 0.95 .
C5 C6 1.381(3) .
C6 H6 0.95 .
N1 N1 1.260(4) 3_756

loop_
_geom_torsion_atom_site_label_1
_geom_torsion_atom_site_label_2
_geom_torsion_atom_site_label_3
_geom_torsion_atom_site_label_4
_geom_torsion
_geom_torsion_site_symmetry_4
C1 C2 C3 C4 0.4(3) .
C1 C5 C6 C4 0.8(3) .
C2 C1 C5 C6 0.6(3) .
C2 C3 C4 C6 1.0(3) .
C2 C3 C4 N1 -179.6(2) .
C3 C4 C6 C5 -1.7(3) .
C3 C4 N1 N1 2.3(4) 3_756
C5 C1 C2 C3 -1.3(3) .
C6 C4 N1 N1 -178.3(2) 3_756
N1 C4 C6 C5 178.9(2) .
Br1 C1 C2 C3 178.23(17) .
Br1 C1 C5 C6 -178.84(17) .
